data_7226696
loop_
_publ_author_name
'Sun, Yuexin'
'Sun, Yayong'
'Zheng, Hao'
'Wang, Hongli'
'Han, Yi'
'Yang, Yu'
'Wang, Lei'

_publ_section_title
;
 Four calcium(ii) coordination polymers based on 2,5-dibromoterephthalic
 acid and different N-donor organic species: syntheses, structures,
 topologies, and luminescence properties
;
_journal_issue 44
_journal_name_full CrystEngComm
_journal_page_first 8664
_journal_paper_doi 10.1039/C6CE01709F
_journal_volume 18
_journal_year 2016
_chemical_formula_moiety '0.5(C80 H60 Br8 Ca2 N8 O16)'
_chemical_formula_sum 'C40 H30 Br4 Ca N4 O8'
_chemical_formula_weight 1054.40
_chemical_name_systematic
;
 ?
;
_space_group_crystal_system orthorhombic
_space_group_IT_number 48
_space_group_name_Hall '-P 2ab 2bc'
_space_group_name_H-M_alt 'P n n n'
_symmetry_space_group_name_Hall '-P 2ab 2bc'
_symmetry_space_group_name_H-M 'P n n n :2'
_atom_sites_solution_hydrogens mixed
_audit_creation_date 2016-05-05
_audit_creation_method
;
Olex2 1.2
(compiled 2013.09.17 svn.r2790 for OlexSys, GUI svn.r4601)
;
_audit_update_record
;
2016-07-29 deposited with the CCDC.
2016-10-03 downloaded from the CCDC.
;
_cell_angle_alpha 90
_cell_angle_beta 90
_cell_angle_gamma 90
_cell_formula_units_Z 2
_cell_length_a 11.0693(5)
_cell_length_b 12.9647(3)
_cell_length_c 13.6267(4)
_cell_measurement_reflns_used 2386
_cell_measurement_temperature 293(2)
_cell_measurement_theta_max 27.8700
_cell_measurement_theta_min 3.6730
_cell_volume 1955.57(11)
_computing_cell_refinement
;
CrysAlisPro, Agilent Technologies,
Version 1.171.36.28 (release 01-02-2013 CrysAlis171 .NET)
(compiled Feb  1 2013,16:14:44)
;
_computing_data_collection
;
CrysAlisPro, Agilent Technologies,
Version 1.171.36.28 (release 01-02-2013 CrysAlis171 .NET)
(compiled Feb  1 2013,16:14:44)
;
_computing_data_reduction
;
CrysAlisPro, Agilent Technologies,
Version 1.171.36.28 (release 01-02-2013 CrysAlis171 .NET)
(compiled Feb  1 2013,16:14:44)
;
_computing_molecular_graphics
;
O. V. Dolomanov, L. J. Bourhis, R. J. Gildea, J. A. K. Howard and H. Puschmann,
OLEX2: a complete structure solution, refinement and analysis program.
J. Appl. Cryst. (2009). 42, 339-341.
;
_computing_publication_material
;
O. V. Dolomanov, L. J. Bourhis, R. J. Gildea, J. A. K. Howard and H. Puschmann,
OLEX2: a complete structure solution, refinement and analysis program.
J. Appl. Cryst. (2009). 42, 339-341.
;
_computing_structure_refinement
;
SHELX, G.M. Sheldrick, Acta Cryst.
(2008). A64, 112-122
;
_computing_structure_solution
;
SHELX, G.M. Sheldrick, Acta Cryst.
(2008). A64, 112-122
;
_diffrn_ambient_temperature 293(2)
_diffrn_measured_fraction_theta_full 1.000
_diffrn_measured_fraction_theta_max 1.000
_diffrn_measurement_device_type 'Xcalibur, Atlas, Gemini ultra'
_diffrn_measurement_method '\w scans'
_diffrn_radiation_monochromator graphite
_diffrn_radiation_type MoK\a
_diffrn_radiation_wavelength 0.7107
_diffrn_reflns_av_R_equivalents 0.0243
_diffrn_reflns_av_unetI/netI 0.0251
_diffrn_reflns_Laue_measured_fraction_full 0.971
_diffrn_reflns_Laue_measured_fraction_max 1.000
_diffrn_reflns_limit_h_max 13
_diffrn_reflns_limit_h_min -11
_diffrn_reflns_limit_k_max 15
_diffrn_reflns_limit_k_min -15
_diffrn_reflns_limit_l_max 16
_diffrn_reflns_limit_l_min -9
_diffrn_reflns_number 5704
_diffrn_reflns_point_group_measured_fraction_full 0.971
_diffrn_reflns_point_group_measured_fraction_max 1.000
_diffrn_reflns_theta_full 25.242
_diffrn_reflns_theta_max 24.995
_diffrn_reflns_theta_min 2.168
_diffrn_source 'Enhance (Mo) X-ray Source'
_exptl_absorpt_coefficient_mu 4.306
_exptl_absorpt_correction_T_max 1.00000
_exptl_absorpt_correction_T_min 0.86799
_exptl_absorpt_correction_type empirical
_exptl_absorpt_process_details SADABS
_exptl_crystal_colour colorless
_exptl_crystal_density_diffrn 1.791
_exptl_crystal_density_method 'not measured'
_exptl_crystal_description plate
_exptl_crystal_F_000 1044
_exptl_crystal_size_max 0.25
_exptl_crystal_size_mid 0.20
_exptl_crystal_size_min 0.18
_refine_diff_density_max 0.787
_refine_diff_density_min -0.821
_refine_diff_density_rms 0.067
_refine_ls_extinction_method none
_refine_ls_goodness_of_fit_ref 1.035
_refine_ls_hydrogen_treatment mixed
_refine_ls_matrix_type full
_refine_ls_number_parameters 133
_refine_ls_number_reflns 1736
_refine_ls_number_restraints 0
_refine_ls_restrained_S_all 1.035
_refine_ls_R_factor_all 0.0476
_refine_ls_R_factor_gt 0.0347
_refine_ls_shift/su_max 0.000
_refine_ls_shift/su_mean 0.000
_refine_ls_structure_factor_coef Fsqd
_refine_ls_weighting_details
;
 w=1/[\s^2^(Fo^2^)+(0.0331P)^2^+3.3151P]
 where P=(Fo^2^+2Fc^2^)/3
;
_refine_ls_weighting_scheme calc
_refine_ls_wR_factor_gt 0.0796
_refine_ls_wR_factor_ref 0.0864
_reflns_Friedel_coverage 0.000
_reflns_number_gt 1392
_reflns_number_total 1736
_reflns_threshold_expression 'I > 2\s(I)'
_cod_data_source_file c6ce01709f2.cif
_cod_data_source_block 2
_cod_depositor_comments 'Adding full bibliography for 7226695--7226698.cif.'
_cod_database_code 7226696
_shelxl_version_number 2013-2
_shelx_space_group_comment
;
The symmetry employed for this shelxl refinement is uniquely defined
by the following loop, which should always be used as a source of
symmetry information in preference to the above space-group names.
They are only intended as comments.
;
_olex2_refinement_description
;
1. Fixed Uiso
 At 1.2 times of:
  All C(H) groups
 At 1.5 times of:
  All C(H,H,H) groups
2.a Aromatic/amide H refined with riding coordinates:
 C3(H3), C7(H7), C9(H9), C10(H10)
2.b Idealised Me refined as rotating group:
 C5(H5A,H5B,H5C)
;
_olex2_computing_structure_refinement_long 'ShelXL (Sheldrick, 2008)'
_olex2_submission_special_instructions 'No special instructions were received'

loop_
_space_group_symop_operation_xyz
'x, y, z'
'-x+1/2, -y+1/2, z'
'-x+1/2, y, -z+1/2'
'x, -y+1/2, -z+1/2'
'-x, -y, -z'
'x-1/2, y-1/2, -z'
'x-1/2, -y, z-1/2'
'-x, y-1/2, z-1/2'

loop_
_atom_site_label
_atom_site_type_symbol
_atom_site_fract_x
_atom_site_fract_y
_atom_site_fract_z
_atom_site_U_iso_or_equiv
_atom_site_adp_type
_atom_site_occupancy
_atom_site_site_symmetry_order
_atom_site_calc_flag
_atom_site_refinement_flags_posn
_atom_site_refinement_flags_adp
_atom_site_refinement_flags_occupancy
Br1 Br 0.55011(6) 0.11477(3) 0.70840(3) 0.0680(2) Uani 1 1 d . . .
Ca1 Ca 0.2500 0.2500 0.2500 0.0274(3) Uani 1 4 d S T P
O1 O 0.4143(2) 0.13491(17) 0.27406(17) 0.0390(6) Uani 1 1 d . . .
N1 N 0.2089(3) 0.3474(2) 0.0778(2) 0.0352(7) Uani 1 1 d . . .
C3 C 0.5278(3) 0.1029(2) 0.5040(3) 0.0313(8) Uani 1 1 d . . .
H3 H 0.5468 0.1727 0.5080 0.038 Uiso 1 1 calc R U .
O2 O 0.6004(2) 0.1837(2) 0.3153(2) 0.0526(7) Uani 1 1 d . . .
C4 C 0.5235(3) 0.0448(2) 0.5887(2) 0.0315(7) Uani 1 1 d . . .
C1 C 0.5048(3) 0.1303(2) 0.3259(2) 0.0312(7) Uani 1 1 d . . .
C6 C 0.1694(3) 0.5096(3) -0.0015(3) 0.0404(9) Uani 1 1 d . . .
C8 C 0.2314(3) 0.3053(2) -0.0094(2) 0.0290(7) Uani 1 1 d . . .
C2 C 0.5045(3) 0.0598(2) 0.4137(2) 0.0275(7) Uani 1 1 d . . .
C7 C 0.1792(3) 0.4477(3) 0.0800(3) 0.0423(9) Uani 1 1 d . . .
H7 H 0.1642 0.4774 0.1410 0.051 Uiso 1 1 calc R U .
C9 C 0.2216(4) 0.3617(3) -0.0950(3) 0.0507(10) Uani 1 1 d . . .
H9 H 0.2357 0.3306 -0.1554 0.061 Uiso 1 1 calc R U .
C10 C 0.1905(4) 0.4648(3) -0.0901(3) 0.0514(10) Uani 1 1 d . . .
H10 H 0.1841 0.5036 -0.1473 0.062 Uiso 1 1 calc R U .
C5 C 0.1384(4) 0.6226(3) 0.0082(4) 0.0609(12) Uani 1 1 d . . .
H5A H 0.0525 0.6303 0.0147 0.091 Uiso 1 1 calc R U .
H5B H 0.1655 0.6589 -0.0491 0.091 Uiso 1 1 calc R U .
H5C H 0.1776 0.6505 0.0652 0.091 Uiso 1 1 calc R U .
H2 H 0.603(9) 0.2500 0.2500 0.15(3) Uiso 1 2 d S . P

loop_
_atom_site_aniso_label
_atom_site_aniso_U_11
_atom_site_aniso_U_22
_atom_site_aniso_U_33
_atom_site_aniso_U_23
_atom_site_aniso_U_13
_atom_site_aniso_U_12
Br1 0.1413(5) 0.0319(2) 0.0309(2) -0.00240(17) -0.0198(2) -0.0016(2)
Ca1 0.0363(7) 0.0228(6) 0.0231(7) 0.000 0.000 0.000
O1 0.0529(14) 0.0299(12) 0.0340(14) 0.0070(10) -0.0141(12) 0.0052(11)
N1 0.0485(17) 0.0277(13) 0.0295(16) 0.0012(12) 0.0030(13) 0.0065(13)
C3 0.0420(19) 0.0184(14) 0.0336(19) 0.0060(14) -0.0049(15) -0.0010(13)
O2 0.0480(15) 0.0541(16) 0.0556(17) 0.0365(14) -0.0078(13) -0.0097(13)
C4 0.047(2) 0.0239(15) 0.0236(17) 0.0032(14) -0.0064(15) 0.0004(14)
C1 0.0456(19) 0.0238(15) 0.0244(17) 0.0048(14) 0.0019(16) 0.0057(15)
C6 0.0380(18) 0.0309(17) 0.053(2) 0.0093(17) 0.0019(18) 0.0016(15)
C8 0.0289(17) 0.0327(17) 0.0255(17) 0.0023(14) -0.0007(14) 0.0008(13)
C2 0.0320(16) 0.0244(15) 0.0262(17) 0.0071(14) -0.0006(14) 0.0027(14)
C7 0.061(2) 0.0283(17) 0.038(2) -0.0006(16) 0.0092(18) 0.0069(17)
C9 0.075(3) 0.048(2) 0.029(2) 0.0029(17) 0.0010(19) 0.008(2)
C10 0.070(3) 0.045(2) 0.039(2) 0.0188(19) -0.004(2) 0.008(2)
C5 0.072(3) 0.033(2) 0.078(3) 0.016(2) 0.002(3) 0.0071(19)

loop_
_atom_type_symbol
_atom_type_description
_atom_type_scat_dispersion_real
_atom_type_scat_dispersion_imag
_atom_type_scat_source
C C 0.0033 0.0016 'International Tables Vol C Tables 4.2.6.8 and 6.1.1.4'
H H 0.0000 0.0000 'International Tables Vol C Tables 4.2.6.8 and 6.1.1.4'
Br Br -0.2901 2.4595 'International Tables Vol C Tables 4.2.6.8 and 6.1.1.4'
Ca Ca 0.2262 0.3064 'International Tables Vol C Tables 4.2.6.8 and 6.1.1.4'
N N 0.0061 0.0033 'International Tables Vol C Tables 4.2.6.8 and 6.1.1.4'
O O 0.0106 0.0060 'International Tables Vol C Tables 4.2.6.8 and 6.1.1.4'

loop_
_geom_angle_atom_site_label_1
_geom_angle_atom_site_label_2
_geom_angle_atom_site_label_3
_geom_angle
_geom_angle_site_symmetry_1
_geom_angle_site_symmetry_3
O1 Ca1 O1 164.13(12) . 2
O1 Ca1 O1 80.05(12) 3 2
O1 Ca1 O1 102.17(11) 4 2
O1 Ca1 O1 102.17(11) . 3
O1 Ca1 O1 80.05(12) . 4
O1 Ca1 O1 164.13(12) 3 4
O1 Ca1 N1 92.56(8) 4 2
O1 Ca1 N1 122.83(8) 2 2
O1 Ca1 N1 73.48(9) 3 2
O1 Ca1 N1 72.38(8) . 2
O1 Ca1 N1 92.56(8) 2 4
O1 Ca1 N1 122.83(8) 4 4
O1 Ca1 N1 72.39(8) 3 4
O1 Ca1 N1 73.48(9) . 4
O1 Ca1 N1 92.56(8) . 3
O1 Ca1 N1 92.56(8) 3 .
O1 Ca1 N1 73.48(9) 4 .
O1 Ca1 N1 72.38(8) 2 .
O1 Ca1 N1 122.83(8) . .
O1 Ca1 N1 73.48(9) 2 3
O1 Ca1 N1 72.39(8) 4 3
O1 Ca1 N1 122.83(8) 3 3
N1 Ca1 N1 124.30(11) 2 4
N1 Ca1 N1 59.55(11) 3 4
N1 Ca1 N1 160.61(12) . 4
N1 Ca1 N1 124.30(11) . 3
N1 Ca1 N1 59.55(11) . 2
N1 Ca1 N1 160.61(12) 3 2
C1 O1 Ca1 137.3(2) . .
C8 N1 Ca1 123.50(19) . .
C8 N1 C7 117.6(3) . .
C7 N1 Ca1 118.3(2) . .
C2 C3 C4 121.3(3) . .
C3 C4 Br1 117.1(2) . .
C3 C4 C2 121.3(3) . 5_656
C2 C4 Br1 121.6(2) 5_656 .
O1 C1 O2 126.0(3) . .
O1 C1 C2 119.0(3) . .
O2 C1 C2 114.9(3) . .
C7 C6 C5 120.9(4) . .
C10 C6 C7 117.0(3) . .
C10 C6 C5 122.1(4) . .
N1 C8 C8 116.46(17) . 2
N1 C8 C9 121.5(3) . .
C9 C8 C8 122.1(2) . 2
C3 C2 C4 117.3(3) . 5_656
C3 C2 C1 117.6(3) . .
C4 C2 C1 125.0(3) 5_656 .
N1 C7 C6 124.6(3) . .
C8 C9 C10 119.4(4) . .
C6 C10 C9 119.9(3) . .

loop_
_geom_bond_atom_site_label_1
_geom_bond_atom_site_label_2
_geom_bond_distance
_geom_bond_site_symmetry_2
Br1 C4 1.889(3) .
Ca1 O1 2.375(2) 4
Ca1 O1 2.375(2) 2
Ca1 O1 2.375(2) .
Ca1 O1 2.375(2) 3
Ca1 N1 2.703(3) 2
Ca1 N1 2.703(3) 4
Ca1 N1 2.703(3) .
Ca1 N1 2.703(3) 3
O1 C1 1.227(4) .
N1 C8 1.332(4) .
N1 C7 1.341(4) .
C3 C4 1.379(4) .
C3 C2 1.376(5) .
O2 C1 1.273(4) .
C4 C2 1.392(4) 5_656
C1 C2 1.507(4) .
C6 C7 1.375(5) .
C6 C10 1.360(5) .
C6 C5 1.511(5) .
C8 C8 1.492(6) 2
C8 C9 1.381(5) .
C2 C4 1.391(4) 5_656
C9 C10 1.382(5) .
